data_7047505
loop_
_publ_author_name
'Beh, Daniel W.'
'Piers, Warren E.'
'Del Rosal, Iker'
'Maron, Laurent'
'Gelfand, Benjamin S.'
'Gendy, Chris'
'Lin, Jian-Bin'

_publ_section_title
;
 Scandium alkyl and hydride complexes supported by a pentadentate diborate
 ligand: reactions with CO<sub>2</sub> and N<sub>2</sub>O.
;
_journal_issue 38
_journal_name_full 'Dalton transactions (Cambridge, England : 2003)'
_journal_page_first 13680
_journal_page_last 13688
_journal_paper_doi 10.1039/c8dt03313g
_journal_volume 47
_journal_year 2018
_chemical_formula_moiety 'C31 H29 B2 Cl N9 Sc, 2(C6 H6)'
_chemical_formula_sum 'C43 H41 B2 Cl N9 Sc'
_chemical_formula_weight 785.88
_space_group_crystal_system triclinic
_space_group_IT_number 2
_space_group_name_Hall '-P 1'
_space_group_name_H-M_alt 'P -1'
_symmetry_space_group_name_Hall '-P 1'
_symmetry_space_group_name_H-M 'P -1'
_atom_sites_solution_hydrogens geom
_audit_creation_method SHELXL-2014/6
_audit_update_record
;
2018-08-07 deposited with the CCDC.
2018-09-10 downloaded from the CCDC.
;
_cell_angle_alpha 103.202(2)
_cell_angle_beta 92.4060(10)
_cell_angle_gamma 113.9310(10)
_cell_formula_units_Z 2
_cell_length_a 10.2171(2)
_cell_length_b 12.1118(4)
_cell_length_c 18.2907(4)
_cell_measurement_reflns_used 1019
_cell_measurement_temperature 173(2)
_cell_measurement_theta_max 71.88
_cell_measurement_theta_min 4.15
_cell_volume 1990.99(9)
_computing_structure_refinement 'SHELXL-2014/6 (Sheldrick, 2014)'
_diffrn_ambient_temperature 173.15
_diffrn_measured_fraction_theta_full 0.960
_diffrn_measured_fraction_theta_max 0.960
_diffrn_measurement_device_type 'Bruker APEX-II CCD'
_diffrn_measurement_method '\f and \w scans'
_diffrn_radiation_type CuK\a
_diffrn_radiation_wavelength 1.54178
_diffrn_reflns_av_R_equivalents 0.0898
_diffrn_reflns_av_unetI/netI 0.0775
_diffrn_reflns_Laue_measured_fraction_full 0.960
_diffrn_reflns_Laue_measured_fraction_max 0.960
_diffrn_reflns_number 7007
_diffrn_reflns_point_group_measured_fraction_full 0.960
_diffrn_reflns_point_group_measured_fraction_max 0.960
_diffrn_reflns_theta_full 67.679
_diffrn_reflns_theta_max 68.228
_diffrn_reflns_theta_min 2.510
_exptl_absorpt_coefficient_mu 2.539
_exptl_absorpt_correction_type multi-scan
_exptl_absorpt_process_details
;
TWINABS-2016/2 (Bruker,2016/2).
;
_exptl_crystal_colour colourless
_exptl_crystal_density_diffrn 1.311
_exptl_crystal_description block
_exptl_crystal_F_000 820
_exptl_crystal_size_max 0.198
_exptl_crystal_size_mid 0.111
_exptl_crystal_size_min 0.053
_exptl_transmission_factor_max 0.754
_exptl_transmission_factor_min 0.646
_refine_diff_density_max 0.580
_refine_diff_density_min -0.888
_refine_diff_density_rms 0.124
_refine_ls_extinction_method none
_refine_ls_goodness_of_fit_ref 1.024
_refine_ls_hydrogen_treatment constr
_refine_ls_matrix_type full
_refine_ls_number_parameters 507
_refine_ls_number_reflns 7007
_refine_ls_number_restraints 0
_refine_ls_restrained_S_all 1.024
_refine_ls_R_factor_all 0.0989
_refine_ls_R_factor_gt 0.0790
_refine_ls_shift/su_max 0.000
_refine_ls_shift/su_mean 0.000
_refine_ls_structure_factor_coef Fsqd
_refine_ls_weighting_details 'w=1/[\s^2^(Fo^2^)+(0.1921P)^2^] where P=(Fo^2^+2Fc^2^)/3'
_refine_ls_weighting_scheme calc
_refine_ls_wR_factor_gt 0.2289
_refine_ls_wR_factor_ref 0.2498
_reflns_Friedel_coverage 0.000
_reflns_number_gt 5321
_reflns_number_total 7007
_reflns_threshold_expression 'I > 2\s(I)'
_cod_data_source_file c8dt03313g2.cif
_cod_data_source_block twinned1
_cod_depositor_comments 'Adding full bibliography for 7047505--7047511.cif.'
_cod_database_code 7047505
_shelx_space_group_comment
;
The symmetry employed for this shelxl refinement is uniquely defined
by the following loop, which should always be used as a source of
symmetry information in preference to the above space-group names.
They are only intended as comments.
;
_shelx_estimated_absorpt_t_min 0.459
_shelx_estimated_absorpt_t_max 0.790
_shelxl_version_number 2014/6

loop_
_space_group_symop_operation_xyz
'x, y, z'
'-x, -y, -z'

loop_
_atom_site_label
_atom_site_type_symbol
_atom_site_fract_x
_atom_site_fract_y
_atom_site_fract_z
_atom_site_U_iso_or_equiv
_atom_site_adp_type
_atom_site_occupancy
_atom_site_site_symmetry_order
_atom_site_calc_flag
_atom_site_refinement_flags_posn
_atom_site_refinement_flags_adp
Sc1 Sc 0.69190(7) 0.43367(6) 0.35904(4) 0.0308(2) Uani 1 1 d . .
Cl1 Cl 0.76113(10) 0.49631(10) 0.49413(5) 0.0422(3) Uani 1 1 d . .
N1 N 0.6383(3) 0.3731(3) 0.22830(16) 0.0297(6) Uani 1 1 d . .
N4 N 0.4719(3) 0.2904(3) 0.35011(18) 0.0361(7) Uani 1 1 d . .
N9 N 0.9044(3) 0.6335(3) 0.28291(17) 0.0334(6) Uani 1 1 d . .
N5 N 0.4307(3) 0.1747(3) 0.30038(18) 0.0357(7) Uani 1 1 d . .
N3 N 0.6729(3) 0.1638(3) 0.28617(18) 0.0344(7) Uani 1 1 d . .
N7 N 0.6588(3) 0.6380(3) 0.29466(18) 0.0341(7) Uani 1 1 d . .
N8 N 0.8974(3) 0.5748(3) 0.33924(18) 0.0366(7) Uani 1 1 d . .
N6 N 0.6114(3) 0.5724(3) 0.34683(18) 0.0354(7) Uani 1 1 d . .
N2 N 0.7498(4) 0.2722(3) 0.34199(18) 0.0364(7) Uani 1 1 d . .
C5 C 0.5827(4) 0.2483(4) 0.1920(2) 0.0327(7) Uani 1 1 d . .
C18 C 0.4309(4) 0.0025(4) 0.1922(2) 0.0358(8) Uani 1 1 d . .
C14 C 0.6083(5) 0.7262(4) 0.3040(3) 0.0428(9) Uani 1 1 d . .
H14 H 0.6248 0.7830 0.2749 0.051 Uiso 1 1 calc R U
C2 C 0.6963(4) 0.4250(4) 0.1121(2) 0.0374(8) Uani 1 1 d . .
H2 H 0.7338 0.4852 0.0855 0.045 Uiso 1 1 calc R U
C9 C 0.3657(4) 0.2807(4) 0.3917(2) 0.0444(9) Uani 1 1 d . .
H9 H 0.3654 0.3462 0.4298 0.053 Uiso 1 1 calc R U
C4 C 0.5872(4) 0.2111(4) 0.1143(2) 0.0382(8) Uani 1 1 d . .
H4 H 0.5499 0.1262 0.0892 0.046 Uiso 1 1 calc R U
C25 C 0.7787(4) 0.7060(4) 0.1836(2) 0.0374(8) Uani 1 1 d . .
C1 C 0.6903(4) 0.4619(4) 0.1896(2) 0.0331(7) Uani 1 1 d . .
C26 C 0.8881(5) 0.8270(4) 0.2001(3) 0.0442(9) Uani 1 1 d . .
H26 H 0.9613 0.8534 0.2407 0.053 Uiso 1 1 calc R U
C3 C 0.6464(4) 0.2989(4) 0.0747(2) 0.0409(9) Uani 1 1 d . .
H3 H 0.6529 0.2741 0.0235 0.049 Uiso 1 1 calc R U
C6 C 0.8753(4) 0.2711(4) 0.3645(2) 0.0425(9) Uani 1 1 d . .
H6 H 0.9467 0.3327 0.4033 0.051 Uiso 1 1 calc R U
C19 C 0.3188(5) -0.0240(4) 0.1338(2) 0.0426(9) Uani 1 1 d . .
H19 H 0.3121 0.0428 0.1197 0.051 Uiso 1 1 calc R U
C12 C 0.5345(4) 0.6230(4) 0.3884(2) 0.0429(9) Uani 1 1 d . .
H12 H 0.4911 0.5965 0.4288 0.051 Uiso 1 1 calc R U
C8 C 0.7547(5) 0.0998(4) 0.2726(2) 0.0425(9) Uani 1 1 d . .
H8 H 0.7285 0.0242 0.2361 0.051 Uiso 1 1 calc R U
C20 C 0.2202(5) -0.1424(4) 0.0971(2) 0.0466(10) Uani 1 1 d . .
H20 H 0.1478 -0.1544 0.0595 0.056 Uiso 1 1 calc R U
C22 C 0.3342(5) -0.2252(4) 0.1725(3) 0.0483(10) Uani 1 1 d . .
H22 H 0.3413 -0.2928 0.1854 0.058 Uiso 1 1 calc R U
C23 C 0.4323(5) -0.1031(4) 0.2111(3) 0.0434(9) Uani 1 1 d . .
H23 H 0.5008 -0.0913 0.2507 0.052 Uiso 1 1 calc R U
C17 C 1.0423(4) 0.6903(4) 0.2734(2) 0.0418(9) Uani 1 1 d . .
H17 H 1.0746 0.7349 0.2376 0.050 Uiso 1 1 calc R U
C30 C 0.6679(5) 0.6753(4) 0.1243(3) 0.0443(9) Uani 1 1 d . .
H30 H 0.5902 0.5964 0.1118 0.053 Uiso 1 1 calc R U
C7 C 0.8834(5) 0.1649(5) 0.3218(3) 0.0493(10) Uani 1 1 d . .
H7 H 0.9596 0.1421 0.3254 0.059 Uiso 1 1 calc R U
C15 C 1.0353(4) 0.6017(4) 0.3655(3) 0.0437(9) Uani 1 1 d . .
H15 H 1.0629 0.5759 0.4053 0.052 Uiso 1 1 calc R U
C21 C 0.2270(5) -0.2466(4) 0.1155(3) 0.0493(10) Uani 1 1 d . .
C11 C 0.3003(5) 0.0970(5) 0.3132(3) 0.0525(11) Uani 1 1 d . .
H11 H 0.2488 0.0130 0.2868 0.063 Uiso 1 1 calc R U
C13 C 0.5289(5) 0.7198(5) 0.3628(3) 0.0489(10) Uani 1 1 d . .
H13 H 0.4818 0.7696 0.3813 0.059 Uiso 1 1 calc R U
C27 C 0.8918(6) 0.9099(4) 0.1577(3) 0.0506(11) Uani 1 1 d . .
H27 H 0.9691 0.9889 0.1696 0.061 Uiso 1 1 calc R U
C10 C 0.2560(5) 0.1605(5) 0.3706(3) 0.0540(11) Uani 1 1 d . .
H10 H 0.1709 0.1298 0.3911 0.065 Uiso 1 1 calc R U
C28 C 0.7830(6) 0.8775(5) 0.0983(3) 0.0529(11) Uani 1 1 d . .
C29 C 0.6719(6) 0.7611(5) 0.0835(3) 0.0535(11) Uani 1 1 d . .
H29 H 0.5960 0.7376 0.0448 0.064 Uiso 1 1 calc R U
C16 C 1.1296(4) 0.6729(5) 0.3249(3) 0.0499(10) Uani 1 1 d . .
H16 H 1.2299 0.7027 0.3309 0.060 Uiso 1 1 calc R U
B1 B 0.5272(5) 0.1452(4) 0.2411(2) 0.0338(8) Uani 1 1 d . .
C3S C 1.0275(5) 0.3168(5) 0.1162(3) 0.0571(12) Uani 1 1 d . .
H3S H 0.9417 0.2990 0.0863 0.068 Uiso 1 1 calc R U
B2 B 0.7579(4) 0.6098(4) 0.2357(2) 0.0340(8) Uani 1 1 d . .
C4S C 1.1419(6) 0.3047(6) 0.0815(3) 0.0666(14) Uani 1 1 d . .
H4S H 1.1333 0.2789 0.0289 0.080 Uiso 1 1 calc R U
C24 C 0.1181(7) -0.3769(5) 0.0752(3) 0.0686(15) Uani 1 1 d . .
H24A H 0.0265 -0.3916 0.0925 0.103 Uiso 1 1 calc R U
H24B H 0.1506 -0.4365 0.0858 0.103 Uiso 1 1 calc R U
H24C H 0.1072 -0.3861 0.0214 0.103 Uiso 1 1 calc R U
C2S C 1.0400(6) 0.3544(6) 0.1931(3) 0.0607(13) Uani 1 1 d . .
H2S H 0.9622 0.3603 0.2155 0.073 Uiso 1 1 calc R U
C1S C 1.1674(7) 0.3839(7) 0.2378(4) 0.0759(17) Uani 1 1 d . .
H1S H 1.1764 0.4119 0.2903 0.091 Uiso 1 1 calc R U
C6S C 1.2812(6) 0.3722(7) 0.2052(4) 0.0784(19) Uani 1 1 d . .
H6S H 1.3671 0.3914 0.2354 0.094 Uiso 1 1 calc R U
C5S C 1.2671(6) 0.3316(7) 0.1267(4) 0.0728(16) Uani 1 1 d . .
H5S H 1.3436 0.3225 0.1046 0.087 Uiso 1 1 calc R U
C12S C -0.0828(7) 0.8859(6) 0.4493(3) 0.0701(15) Uani 1 1 d . .
H12S H -0.1389 0.8078 0.4157 0.084 Uiso 1 1 calc R U
C11S C 0.0331(8) 0.9024(6) 0.4978(4) 0.0782(17) Uani 1 1 d . .
H11S H 0.0575 0.8358 0.4961 0.094 Uiso 1 1 calc R U
C31 C 0.7840(9) 0.9664(6) 0.0525(4) 0.0785(18) Uani 1 1 d . .
H31A H 0.7692 1.0345 0.0837 0.118 Uiso 1 1 calc R U
H31B H 0.7078 0.9227 0.0098 0.118 Uiso 1 1 calc R U
H31C H 0.8756 0.9988 0.0347 0.118 Uiso 1 1 calc R U
C10S C 0.1145(7) 1.0174(6) 0.5495(4) 0.0765(16) Uani 1 1 d . .
H10S H 0.1914 1.0271 0.5834 0.092 Uiso 1 1 calc R U
C7S C 0.6281(10) 0.1015(9) 0.5000(5) 0.100(2) Uani 1 1 d . .
H7S H 0.7143 0.1698 0.5007 0.120 Uiso 1 1 calc R U
C8S C 0.5060(9) 0.0737(8) 0.4519(5) 0.095(2) Uani 1 1 d . .
H8S H 0.5092 0.1226 0.4189 0.114 Uiso 1 1 calc R U
C9S C 0.3792(9) -0.0261(9) 0.4525(5) 0.106(3) Uani 1 1 d . .
H9S H 0.2965 -0.0435 0.4202 0.127 Uiso 1 1 calc R U

loop_
_atom_site_aniso_label
_atom_site_aniso_U_11
_atom_site_aniso_U_22
_atom_site_aniso_U_33
_atom_site_aniso_U_23
_atom_site_aniso_U_13
_atom_site_aniso_U_12
Sc1 0.0320(4) 0.0343(4) 0.0236(4) 0.0032(3) 0.0006(2) 0.0145(3)
Cl1 0.0459(5) 0.0528(6) 0.0256(4) 0.0038(4) -0.0003(3) 0.0231(5)
N1 0.0275(13) 0.0331(16) 0.0245(14) 0.0014(11) 0.0001(11) 0.0125(13)
N4 0.0335(15) 0.0387(18) 0.0316(15) 0.0018(13) 0.0030(12) 0.0152(15)
N9 0.0337(15) 0.0331(17) 0.0311(15) 0.0057(12) 0.0032(12) 0.0137(14)
N5 0.0317(15) 0.0354(18) 0.0338(16) 0.0018(13) 0.0026(12) 0.0123(14)
N3 0.0342(15) 0.0325(17) 0.0349(16) 0.0043(13) 0.0038(13) 0.0153(14)
N7 0.0337(15) 0.0382(18) 0.0315(15) 0.0061(13) 0.0010(12) 0.0185(14)
N8 0.0319(15) 0.0417(18) 0.0341(16) 0.0079(13) -0.0006(12) 0.0156(14)
N6 0.0390(16) 0.0378(18) 0.0301(15) 0.0057(13) 0.0050(12) 0.0187(15)
N2 0.0375(16) 0.0380(18) 0.0314(15) 0.0036(13) -0.0009(12) 0.0175(14)
C5 0.0288(16) 0.037(2) 0.0292(17) 0.0030(14) 0.0005(13) 0.0145(16)
C18 0.0365(18) 0.033(2) 0.0308(18) 0.0017(15) 0.0032(14) 0.0122(16)
C14 0.046(2) 0.040(2) 0.047(2) 0.0114(17) 0.0022(17) 0.0229(19)
C2 0.0353(18) 0.043(2) 0.0303(18) 0.0075(16) 0.0035(14) 0.0149(17)
C9 0.039(2) 0.051(3) 0.039(2) 0.0044(18) 0.0061(16) 0.018(2)
C4 0.0371(18) 0.036(2) 0.0339(19) -0.0019(15) 0.0009(15) 0.0148(17)
C25 0.0411(19) 0.040(2) 0.0355(19) 0.0104(16) 0.0075(16) 0.0211(18)
C1 0.0314(17) 0.039(2) 0.0280(17) 0.0074(15) 0.0009(13) 0.0159(16)
C26 0.049(2) 0.043(2) 0.044(2) 0.0112(18) 0.0057(18) 0.024(2)
C3 0.0408(19) 0.053(2) 0.0275(17) 0.0033(16) 0.0044(15) 0.0226(19)
C6 0.0365(19) 0.044(2) 0.042(2) 0.0051(17) -0.0066(16) 0.0162(18)
C19 0.043(2) 0.035(2) 0.040(2) 0.0057(17) -0.0022(17) 0.0108(18)
C12 0.043(2) 0.055(3) 0.036(2) 0.0075(18) 0.0095(16) 0.029(2)
C8 0.044(2) 0.043(2) 0.043(2) 0.0077(17) 0.0045(17) 0.0240(19)
C20 0.045(2) 0.050(3) 0.0323(19) 0.0033(18) 0.0009(16) 0.012(2)
C22 0.053(2) 0.036(2) 0.053(3) 0.0118(19) 0.016(2) 0.016(2)
C23 0.044(2) 0.038(2) 0.044(2) 0.0101(17) 0.0060(17) 0.0144(19)
C17 0.0323(18) 0.050(2) 0.038(2) 0.0086(17) 0.0060(15) 0.0144(18)
C30 0.048(2) 0.044(2) 0.043(2) 0.0156(18) 0.0025(18) 0.021(2)
C7 0.039(2) 0.051(3) 0.061(3) 0.012(2) 0.0009(19) 0.026(2)
C15 0.0330(19) 0.049(3) 0.044(2) 0.0076(18) -0.0056(16) 0.0168(19)
C21 0.055(2) 0.038(2) 0.040(2) 0.0027(18) 0.0149(19) 0.009(2)
C11 0.040(2) 0.043(3) 0.052(3) -0.004(2) 0.0064(19) 0.006(2)
C13 0.047(2) 0.057(3) 0.050(2) 0.006(2) 0.0088(19) 0.033(2)
C27 0.060(3) 0.040(2) 0.057(3) 0.016(2) 0.018(2) 0.025(2)
C10 0.039(2) 0.062(3) 0.051(3) 0.008(2) 0.0151(19) 0.015(2)
C28 0.079(3) 0.051(3) 0.044(2) 0.020(2) 0.017(2) 0.038(3)
C29 0.069(3) 0.058(3) 0.043(2) 0.017(2) 0.001(2) 0.036(3)
C16 0.0298(18) 0.061(3) 0.056(3) 0.013(2) 0.0017(18) 0.019(2)
B1 0.037(2) 0.027(2) 0.0318(19) 0.0020(16) -0.0006(16) 0.0116(18)
C3S 0.048(2) 0.063(3) 0.059(3) 0.011(2) -0.001(2) 0.027(2)
B2 0.0302(19) 0.036(2) 0.032(2) 0.0067(17) 0.0003(16) 0.0133(18)
C4S 0.061(3) 0.084(4) 0.055(3) 0.010(3) 0.010(2) 0.037(3)
C24 0.076(4) 0.043(3) 0.055(3) 0.002(2) 0.012(3) 0.000(3)
C2S 0.052(3) 0.074(4) 0.063(3) 0.015(3) 0.014(2) 0.035(3)
C1S 0.073(4) 0.109(5) 0.052(3) 0.014(3) 0.012(3) 0.050(4)
C6S 0.055(3) 0.106(5) 0.067(4) -0.003(3) -0.008(3) 0.043(4)
C5S 0.058(3) 0.098(5) 0.070(4) 0.012(3) 0.013(3) 0.046(3)
C12S 0.082(4) 0.059(3) 0.052(3) 0.003(2) 0.002(3) 0.021(3)
C11S 0.088(4) 0.052(3) 0.078(4) 0.003(3) -0.003(3) 0.023(3)
C31 0.121(6) 0.073(4) 0.068(4) 0.037(3) 0.023(4) 0.057(4)
C10S 0.078(4) 0.065(4) 0.069(4) 0.005(3) -0.010(3) 0.022(3)
C7S 0.102(6) 0.117(7) 0.092(5) 0.047(5) 0.014(4) 0.047(5)
C8S 0.097(5) 0.093(6) 0.094(5) 0.028(4) 0.011(4) 0.037(5)
C9S 0.091(5) 0.121(7) 0.102(6) 0.050(6) -0.005(5) 0.034(5)

loop_
_atom_type_symbol
_atom_type_description
_atom_type_scat_dispersion_real
_atom_type_scat_dispersion_imag
_atom_type_scat_source
C C 0.0181 0.0091 'International Tables Vol C Tables 4.2.6.8 and 6.1.1.4'
H H 0.0000 0.0000 'International Tables Vol C Tables 4.2.6.8 and 6.1.1.4'
B B 0.0090 0.0039 'International Tables Vol C Tables 4.2.6.8 and 6.1.1.4'
N N 0.0311 0.0180 'International Tables Vol C Tables 4.2.6.8 and 6.1.1.4'
Cl Cl 0.3639 0.7018 'International Tables Vol C Tables 4.2.6.8 and 6.1.1.4'
Sc Sc 0.3119 1.5331 'International Tables Vol C Tables 4.2.6.8 and 6.1.1.4'

loop_
_geom_angle_atom_site_label_1
_geom_angle_atom_site_label_2
_geom_angle_atom_site_label_3
_geom_angle
_geom_angle_site_symmetry_1
_geom_angle_site_symmetry_3
N4 Sc1 N6 91.54(12) . .
N4 Sc1 N8 166.12(13) . .
N6 Sc1 N8 82.92(12) . .
N4 Sc1 N2 83.79(12) . .
N6 Sc1 N2 166.11(12) . .
N8 Sc1 N2 98.61(12) . .
N4 Sc1 N1 82.75(11) . .
N6 Sc1 N1 82.37(11) . .
N8 Sc1 N1 83.90(11) . .
N2 Sc1 N1 84.07(11) . .
N4 Sc1 Cl1 99.63(9) . .
N6 Sc1 Cl1 99.90(9) . .
N8 Sc1 Cl1 93.87(9) . .
N2 Sc1 Cl1 93.78(9) . .
N1 Sc1 Cl1 176.62(8) . .
C1 N1 C5 121.4(3) . .
C1 N1 Sc1 118.8(2) . .
C5 N1 Sc1 118.3(2) . .
C9 N4 N5 106.4(3) . .
C9 N4 Sc1 133.7(3) . .
N5 N4 Sc1 119.0(2) . .
C17 N9 N8 109.0(3) . .
C17 N9 B2 132.0(3) . .
N8 N9 B2 118.5(3) . .
C11 N5 N4 108.3(3) . .
C11 N5 B1 128.8(3) . .
N4 N5 B1 122.9(3) . .
C8 N3 N2 108.5(3) . .
C8 N3 B1 131.3(3) . .
N2 N3 B1 119.2(3) . .
C14 N7 N6 108.1(3) . .
C14 N7 B2 128.8(3) . .
N6 N7 B2 123.0(3) . .
C15 N8 N9 106.4(3) . .
C15 N8 Sc1 129.6(3) . .
N9 N8 Sc1 122.7(2) . .
C12 N6 N7 107.2(3) . .
C12 N6 Sc1 132.8(3) . .
N7 N6 Sc1 119.3(2) . .
C6 N2 N3 107.3(3) . .
C6 N2 Sc1 128.9(3) . .
N3 N2 Sc1 121.3(2) . .
N1 C5 C4 119.2(4) . .
N1 C5 B1 119.7(3) . .
C4 C5 B1 120.8(3) . .
C23 C18 C19 114.9(4) . .
C23 C18 B1 124.3(4) . .
C19 C18 B1 119.8(3) . .
N7 C14 C13 109.8(4) . .
N7 C14 H14 125.1 . .
C13 C14 H14 125.1 . .
C3 C2 C1 120.1(4) . .
C3 C2 H2 119.9 . .
C1 C2 H2 119.9 . .
N4 C9 C10 111.1(4) . .
N4 C9 H9 124.5 . .
C10 C9 H9 124.5 . .
C3 C4 C5 120.5(4) . .
C3 C4 H4 119.8 . .
C5 C4 H4 119.8 . .
C26 C25 C30 115.6(4) . .
C26 C25 B2 124.7(4) . .
C30 C25 B2 118.9(4) . .
N1 C1 C2 119.4(4) . .
N1 C1 B2 119.6(3) . .
C2 C1 B2 120.8(3) . .
C25 C26 C27 122.1(4) . .
C25 C26 H26 118.9 . .
C27 C26 H26 118.9 . .
C4 C3 C2 119.2(4) . .
C4 C3 H3 120.4 . .
C2 C3 H3 120.4 . .
N2 C6 C7 109.9(4) . .
N2 C6 H6 125.0 . .
C7 C6 H6 125.0 . .
C20 C19 C18 123.3(4) . .
C20 C19 H19 118.3 . .
C18 C19 H19 118.3 . .
N6 C12 C13 110.3(4) . .
N6 C12 H12 124.8 . .
C13 C12 H12 124.8 . .
N3 C8 C7 108.8(4) . .
N3 C8 H8 125.6 . .
C7 C8 H8 125.6 . .
C19 C20 C21 120.5(4) . .
C19 C20 H20 119.7 . .
C21 C20 H20 119.7 . .
C21 C22 C23 120.7(4) . .
C21 C22 H22 119.6 . .
C23 C22 H22 119.6 . .
C22 C23 C18 122.3(4) . .
C22 C23 H23 118.9 . .
C18 C23 H23 118.9 . .
N9 C17 C16 109.5(4) . .
N9 C17 H17 125.3 . .
C16 C17 H17 125.3 . .
C29 C30 C25 121.3(4) . .
C29 C30 H30 119.3 . .
C25 C30 H30 119.3 . .
C8 C7 C6 105.4(4) . .
C8 C7 H7 127.3 . .
C6 C7 H7 127.3 . .
N8 C15 C16 110.3(4) . .
N8 C15 H15 124.8 . .
C16 C15 H15 124.8 . .
C22 C21 C20 118.1(4) . .
C22 C21 C24 121.4(5) . .
C20 C21 C24 120.4(5) . .
N5 C11 C10 109.5(4) . .
N5 C11 H11 125.2 . .
C10 C11 H11 125.2 . .
C14 C13 C12 104.5(3) . .
C14 C13 H13 127.7 . .
C12 C13 H13 127.7 . .
C28 C27 C26 121.6(5) . .
C28 C27 H27 119.2 . .
C26 C27 H27 119.2 . .
C11 C10 C9 104.7(4) . .
C11 C10 H10 127.7 . .
C9 C10 H10 127.7 . .
C29 C28 C27 116.9(4) . .
C29 C28 C31 120.7(5) . .
C27 C28 C31 122.4(5) . .
C28 C29 C30 122.3(5) . .
C28 C29 H29 118.8 . .
C30 C29 H29 118.8 . .
C17 C16 C15 104.8(4) . .
C17 C16 H16 127.6 . .
C15 C16 H16 127.6 . .
N5 B1 N3 108.3(3) . .
N5 B1 C18 105.0(3) . .
N3 B1 C18 113.1(3) . .
N5 B1 C5 112.1(3) . .
N3 B1 C5 102.9(3) . .
C18 B1 C5 115.5(3) . .
C2S C3S C4S 120.8(5) . .
C2S C3S H3S 119.6 . .
C4S C3S H3S 119.6 . .
N9 B2 N7 107.3(3) . .
N9 B2 C25 113.4(3) . .
N7 B2 C25 104.8(3) . .
N9 B2 C1 104.0(3) . .
N7 B2 C1 111.8(3) . .
C25 B2 C1 115.4(3) . .
C5S C4S C3S 118.5(5) . .
C5S C4S H4S 120.8 . .
C3S C4S H4S 120.8 . .
C21 C24 H24A 109.5 . .
C21 C24 H24B 109.5 . .
H24A C24 H24B 109.5 . .
C21 C24 H24C 109.5 . .
H24A C24 H24C 109.5 . .
H24B C24 H24C 109.5 . .
C3S C2S C1S 120.2(5) . .
C3S C2S H2S 119.9 . .
C1S C2S H2S 119.9 . .
C6S C1S C2S 120.2(6) . .
C6S C1S H1S 119.9 . .
C2S C1S H1S 119.9 . .
C1S C6S C5S 119.4(5) . .
C1S C6S H6S 120.3 . .
C5S C6S H6S 120.3 . .
C4S C5S C6S 120.9(5) . .
C4S C5S H5S 119.5 . .
C6S C5S H5S 119.5 . .
C10S C12S C11S 119.4(6) 2_576 .
C10S C12S H12S 120.3 2_576 .
C11S C12S H12S 120.3 . .
C12S C11S C10S 120.6(6) . .
C12S C11S H11S 119.7 . .
C10S C11S H11S 119.7 . .
C28 C31 H31A 109.5 . .
C28 C31 H31B 109.5 . .
H31A C31 H31B 109.5 . .
C28 C31 H31C 109.5 . .
H31A C31 H31C 109.5 . .
H31B C31 H31C 109.5 . .
C12S C10S C11S 120.0(6) 2_576 .
C12S C10S H10S 120.0 2_576 .
C11S C10S H10S 120.0 . .
C8S C7S C9S 118.8(9) . 2_656
C8S C7S H7S 120.6 . .
C9S C7S H7S 120.6 2_656 .
C7S C8S C9S 119.9(8) . .
C7S C8S H8S 120.0 . .
C9S C8S H8S 120.0 . .
C8S C9S C7S 121.3(8) . 2_656
C8S C9S H9S 119.4 . .
C7S C9S H9S 119.4 2_656 .

loop_
_geom_bond_atom_site_label_1
_geom_bond_atom_site_label_2
_geom_bond_distance
_geom_bond_site_symmetry_2
Sc1 N4 2.183(3) .
Sc1 N6 2.197(3) .
Sc1 N8 2.213(3) .
Sc1 N2 2.224(3) .
Sc1 N1 2.306(3) .
Sc1 Cl1 2.3965(10) .
N1 C1 1.362(5) .
N1 C5 1.364(5) .
N4 C9 1.332(5) .
N4 N5 1.369(4) .
N9 C17 1.334(5) .
N9 N8 1.367(5) .
N9 B2 1.580(5) .
N5 C11 1.351(6) .
N5 B1 1.573(5) .
N3 C8 1.347(5) .
N3 N2 1.366(5) .
N3 B1 1.577(5) .
N7 C14 1.344(5) .
N7 N6 1.360(5) .
N7 B2 1.584(5) .
N8 C15 1.349(5) .
N6 C12 1.342(5) .
N2 C6 1.337(5) .
C5 C4 1.399(5) .
C5 B1 1.633(6) .
C18 C23 1.404(6) .
C18 C19 1.414(6) .
C18 B1 1.611(5) .
C14 C13 1.373(6) .
C14 H14 0.9300 .
C2 C3 1.386(6) .
C2 C1 1.398(5) .
C2 H2 0.9300 .
C9 C10 1.381(7) .
C9 H9 0.9300 .
C4 C3 1.374(6) .
C4 H4 0.9300 .
C25 C26 1.389(6) .
C25 C30 1.403(6) .
C25 B2 1.623(6) .
C1 B2 1.629(6) .
C26 C27 1.392(6) .
C26 H26 0.9300 .
C3 H3 0.9300 .
C6 C7 1.379(6) .
C6 H6 0.9300 .
C19 C20 1.361(6) .
C19 H19 0.9300 .
C12 C13 1.379(6) .
C12 H12 0.9300 .
C8 C7 1.376(6) .
C8 H8 0.9300 .
C20 C21 1.405(7) .
C20 H20 0.9300 .
C22 C21 1.380(7) .
C22 C23 1.396(7) .
C22 H22 0.9300 .
C23 H23 0.9300 .
C17 C16 1.377(6) .
C17 H17 0.9300 .
C30 C29 1.400(6) .
C30 H30 0.9300 .
C7 H7 0.9300 .
C15 C16 1.379(7) .
C15 H15 0.9300 .
C21 C24 1.499(7) .
C11 C10 1.361(6) .
C11 H11 0.9300 .
C13 H13 0.9300 .
C27 C28 1.387(8) .
C27 H27 0.9300 .
C10 H10 0.9300 .
C28 C29 1.360(8) .
C28 C31 1.505(7) .
C29 H29 0.9300 .
C16 H16 0.9300 .
C3S C2S 1.359(8) .
C3S C4S 1.397(7) .
C3S H3S 0.9300 .
C4S C5S 1.370(8) .
C4S H4S 0.9300 .
C24 H24A 0.9600 .
C24 H24B 0.9600 .
C24 H24C 0.9600 .
C2S C1S 1.375(8) .
C2S H2S 0.9300 .
C1S C6S 1.372(8) .
C1S H1S 0.9300 .
C6S C5S 1.387(9) .
C6S H6S 0.9300 .
C5S H5S 0.9300 .
C12S C10S 1.333(9) 2_576
C12S C11S 1.367(9) .
C12S H12S 0.9300 .
C11S C10S 1.386(9) .
C11S H11S 0.9300 .
C31 H31A 0.9600 .
C31 H31B 0.9600 .
C31 H31C 0.9600 .
C10S C12S 1.333(9) 2_576
C10S H10S 0.9300 .
C7S C8S 1.369(12) .
C7S C9S 1.381(11) 2_656
C7S H7S 0.9300 .
C8S C9S 1.369(12) .
C8S H8S 0.9300 .
C9S C7S 1.381(11) 2_656
C9S H9S 0.9300 .
